data_7205255
loop_
_publ_author_name
'Ye\,silel, Okan Z.'
'Erer, Hakan'
'B\"uy\"ukg\"ung\"or, Orhan'

_publ_section_title
;
 Supramolecular architectures of cadmium(ii)-orotate complexes
 containing water clusters
;
_journal_issue 5
_journal_name_full CrystEngComm
_journal_page_first 1339
_journal_paper_doi 10.1039/c0ce00308e
_journal_volume 13
_journal_year 2011
_chemical_formula_sum 'C12 H12 Cd N4 O4'
_chemical_formula_weight 388.66
_chemical_name_systematic
;
?
;
_space_group_IT_number 14
_symmetry_cell_setting monoclinic
_symmetry_space_group_name_Hall '-P 2ybc'
_symmetry_space_group_name_H-M 'P 1 21/c 1'
_atom_sites_solution_hydrogens geom
_atom_sites_solution_primary direct
_atom_sites_solution_secondary difmap
_audit_creation_method SHELXL-97
_cell_angle_alpha 90.00
_cell_angle_beta 108.031(4)
_cell_angle_gamma 90.00
_cell_formula_units_Z 4
_cell_length_a 9.5891(5)
_cell_length_b 16.8764(8)
_cell_length_c 8.6411(4)
_cell_measurement_reflns_used 19294
_cell_measurement_temperature 293(2)
_cell_measurement_theta_max 28.06
_cell_measurement_theta_min 2.23
_cell_volume 1329.71(12)
_computing_cell_refinement 'STOE X-AREA'
_computing_data_collection 'STOE X-AREA'
_computing_data_reduction 'STOE X-RED'
_computing_molecular_graphics 'Ortep-3 for Windows (Farrugia, 1997)'
_computing_publication_material 'WinGX publication routines (Farrugia, 1999)'
_computing_structure_refinement 'SHELXL-97 (Sheldrick, 1997)'
_computing_structure_solution 'SHELXS97 (Sheldrick, 1997)'
_diffrn_ambient_temperature 293(2)
_diffrn_detector_area_resol_mean 6.67
_diffrn_measured_fraction_theta_full 1.000
_diffrn_measured_fraction_theta_max 1.000
_diffrn_measurement_device_type 'STOE IPDS 2'
_diffrn_radiation_monochromator graphite
_diffrn_radiation_source 'fine-focus sealed tube'
_diffrn_radiation_type MoK\a
_diffrn_radiation_wavelength 0.71073
_diffrn_reflns_av_R_equivalents 0.0341
_diffrn_reflns_av_sigmaI/netI 0.0212
_diffrn_reflns_limit_h_max 11
_diffrn_reflns_limit_h_min -11
_diffrn_reflns_limit_k_max 20
_diffrn_reflns_limit_k_min -20
_diffrn_reflns_limit_l_max 10
_diffrn_reflns_limit_l_min -10
_diffrn_reflns_number 10664
_diffrn_reflns_theta_full 26.00
_diffrn_reflns_theta_max 26.00
_diffrn_reflns_theta_min 2.23
_diffrn_standards_interval_count 0
_diffrn_standards_number 0
_exptl_absorpt_coefficient_mu 1.665
_exptl_absorpt_correction_T_max 0.8146
_exptl_absorpt_correction_T_min 0.6665
_exptl_absorpt_correction_type integration
_exptl_crystal_colour 'light brown'
_exptl_crystal_density_diffrn 1.941
_exptl_crystal_density_method 'not measured'
_exptl_crystal_description prism
_exptl_crystal_F_000 768
_exptl_crystal_size_max 0.250
_exptl_crystal_size_mid 0.207
_exptl_crystal_size_min 0.130
_refine_diff_density_max 0.592
_refine_diff_density_min -0.739
_refine_diff_density_rms 0.065
_refine_ls_extinction_method none
_refine_ls_goodness_of_fit_ref 1.049
_refine_ls_hydrogen_treatment mixed
_refine_ls_matrix_type full
_refine_ls_number_parameters 190
_refine_ls_number_reflns 2620
_refine_ls_number_restraints 0
_refine_ls_restrained_S_all 1.049
_refine_ls_R_factor_all 0.0244
_refine_ls_R_factor_gt 0.0212
_refine_ls_shift/su_max 0.000
_refine_ls_shift/su_mean 0.000
_refine_ls_structure_factor_coef Fsqd
_refine_ls_weighting_details 'calc w=1/[\s^2^(Fo^2^)+(0.0322P)^2^+0.7040P] where P=(Fo^2^+2Fc^2^)/3'
_refine_ls_weighting_scheme calc
_refine_ls_wR_factor_gt 0.0560
_refine_ls_wR_factor_ref 0.0574
_reflns_number_gt 2398
_reflns_number_total 2620
_reflns_threshold_expression >2sigma(I)
_cod_data_source_file C0CE00308E.TXT
_cod_data_source_block okan28
_cod_original_cell_volume 1329.71(11)
_cod_original_sg_symbol_H-M 'P 21/c'
_cod_database_code 7205255

loop_
_symmetry_equiv_pos_as_xyz
'x, y, z'
'-x, y+1/2, -z+1/2'
'-x, -y, -z'
'x, -y-1/2, z-1/2'

loop_
_atom_site_label
_atom_site_type_symbol
_atom_site_fract_x
_atom_site_fract_y
_atom_site_fract_z
_atom_site_U_iso_or_equiv
_atom_site_adp_type
_atom_site_occupancy
_atom_site_symmetry_multiplicity
_atom_site_calc_flag
_atom_site_refinement_flags
_atom_site_disorder_assembly
_atom_site_disorder_group
C1 C 0.0120(2) 0.12445(13) 0.5645(3) 0.0265(4) Uani 1 1 d . . .
C2 C 0.0524(2) 0.07739(13) 0.8290(3) 0.0281(5) Uani 1 1 d . . .
C3 C -0.1513(2) 0.02428(14) 0.6033(3) 0.0313(5) Uani 1 1 d . . .
C4 C -0.1054(2) 0.07714(14) 0.4988(3) 0.0307(5) Uani 1 1 d . . .
H4 H -0.1553 0.0789 0.3878 0.037 Uiso 1 1 calc R . .
C5 C 0.0699(2) 0.17645(13) 0.4549(3) 0.0288(5) Uani 1 1 d . . .
C6 C 0.4875(3) 0.10467(16) 0.8810(4) 0.0451(6) Uani 1 1 d . . .
H6 H 0.4073 0.0729 0.8292 0.054 Uiso 1 1 calc R . .
C7 C 0.6253(3) 0.07186(18) 0.9243(4) 0.0541(8) Uani 1 1 d . . .
H7 H 0.6379 0.0188 0.9024 0.065 Uiso 1 1 calc R . .
C8 C 0.7431(3) 0.1180(2) 0.9996(4) 0.0547(8) Uani 1 1 d . . .
H8 H 0.8373 0.0968 1.0308 0.066 Uiso 1 1 calc R . .
C9 C 0.7214(3) 0.19606(19) 1.0290(4) 0.0477(7) Uani 1 1 d . . .
H9 H 0.8009 0.2284 1.0798 0.057 Uiso 1 1 calc R . .
C10 C 0.5802(3) 0.22672(15) 0.9828(3) 0.0356(5) Uani 1 1 d . . .
C11 C 0.5527(3) 0.31254(15) 1.0099(3) 0.0406(6) Uani 1 1 d . . .
H11A H 0.6421 0.3357 1.0811 0.049 Uiso 1 1 calc R . .
H11B H 0.4786 0.3159 1.0647 0.049 Uiso 1 1 calc R . .
C12 C 0.5021(3) 0.36091(15) 0.8529(3) 0.0400(6) Uani 1 1 d . . .
H12A H 0.5228 0.4165 0.8778 0.048 Uiso 1 1 calc R . .
H12B H 0.5561 0.3443 0.7803 0.048 Uiso 1 1 calc R . .
N1 N 0.0891(2) 0.12758(11) 0.7255(2) 0.0279(4) Uani 1 1 d . . .
N2 N -0.0653(2) 0.02737(11) 0.7648(2) 0.0314(4) Uani 1 1 d . . .
H2 H -0.0871 -0.0048 0.8310 0.038 Uiso 1 1 calc R . .
N3 N 0.4641(2) 0.18091(12) 0.9106(3) 0.0350(5) Uani 1 1 d . . .
N4 N 0.3444(2) 0.35043(12) 0.7716(3) 0.0347(4) Uani 1 1 d . . .
H4A H 0.3283 0.3577 0.6643 0.042 Uiso 1 1 calc R . .
H4B H 0.2975 0.3898 0.8055 0.042 Uiso 1 1 calc R . .
O1 O 0.1765(2) 0.22242(10) 0.5249(2) 0.0365(4) Uani 1 1 d . . .
O2 O 0.0185(2) 0.17181(11) 0.3062(2) 0.0407(4) Uani 1 1 d . . .
O3 O 0.12089(19) 0.07439(10) 0.9763(2) 0.0375(4) Uani 1 1 d . . .
O4 O -0.25629(19) -0.02143(11) 0.5589(2) 0.0451(5) Uani 1 1 d . . .
Cd1 Cd 0.233415(17) 0.233945(10) 0.802337(19) 0.02792(7) Uani 1 1 d . . .

loop_
_atom_site_aniso_label
_atom_site_aniso_U_11
_atom_site_aniso_U_22
_atom_site_aniso_U_33
_atom_site_aniso_U_23
_atom_site_aniso_U_13
_atom_site_aniso_U_12
C1 0.0292(10) 0.0226(10) 0.0301(11) -0.0007(9) 0.0126(9) 0.0000(8)
C2 0.0331(11) 0.0223(10) 0.0318(12) -0.0003(9) 0.0144(9) -0.0013(9)
C3 0.0294(11) 0.0269(11) 0.0386(13) 0.0005(10) 0.0119(10) -0.0007(9)
C4 0.0310(11) 0.0299(12) 0.0305(11) 0.0012(9) 0.0086(9) -0.0021(9)
C5 0.0314(11) 0.0267(11) 0.0297(12) 0.0007(9) 0.0118(9) 0.0006(9)
C6 0.0456(15) 0.0324(14) 0.0588(18) 0.0029(12) 0.0181(13) 0.0025(11)
C7 0.0596(18) 0.0373(15) 0.068(2) 0.0093(14) 0.0231(15) 0.0191(13)
C8 0.0426(15) 0.0609(19) 0.0601(19) 0.0117(15) 0.0152(14) 0.0195(14)
C9 0.0328(13) 0.0561(17) 0.0496(16) 0.0040(14) 0.0060(11) 0.0048(12)
C10 0.0339(12) 0.0404(14) 0.0307(12) 0.0015(10) 0.0075(10) 0.0015(10)
C11 0.0364(13) 0.0393(14) 0.0407(14) -0.0106(11) 0.0042(11) -0.0018(10)
C12 0.0379(13) 0.0315(13) 0.0526(16) -0.0025(11) 0.0170(12) -0.0064(10)
N1 0.0322(9) 0.0234(9) 0.0294(10) -0.0012(8) 0.0112(8) -0.0059(7)
N2 0.0341(10) 0.0275(10) 0.0347(11) 0.0045(8) 0.0138(8) -0.0053(8)
N3 0.0334(10) 0.0304(11) 0.0414(11) 0.0023(9) 0.0122(9) 0.0041(8)
N4 0.0416(11) 0.0247(10) 0.0368(11) -0.0007(8) 0.0108(9) 0.0005(8)
O1 0.0507(10) 0.0349(9) 0.0285(8) -0.0028(7) 0.0190(8) -0.0155(8)
O2 0.0438(10) 0.0483(11) 0.0281(9) 0.0062(8) 0.0086(7) -0.0088(8)
O3 0.0457(9) 0.0368(9) 0.0289(9) 0.0054(7) 0.0098(7) -0.0084(8)
O4 0.0376(10) 0.0422(10) 0.0498(11) 0.0070(9) 0.0052(8) -0.0157(8)
Cd1 0.02935(11) 0.02697(11) 0.02961(11) -0.00461(6) 0.01230(7) -0.00204(6)

loop_
_atom_type_symbol
_atom_type_description
_atom_type_scat_dispersion_real
_atom_type_scat_dispersion_imag
_atom_type_scat_source
C C 0.0033 0.0016 'International Tables Vol C Tables 4.2.6.8 and 6.1.1.4'
H H 0.0000 0.0000 'International Tables Vol C Tables 4.2.6.8 and 6.1.1.4'
N N 0.0061 0.0033 'International Tables Vol C Tables 4.2.6.8 and 6.1.1.4'
O O 0.0106 0.0060 'International Tables Vol C Tables 4.2.6.8 and 6.1.1.4'
Cd Cd -0.8075 1.2024 'International Tables Vol C Tables 4.2.6.8 and 6.1.1.4'

loop_
_geom_angle_atom_site_label_1
_geom_angle_atom_site_label_2
_geom_angle_atom_site_label_3
_geom_angle
_geom_angle_site_symmetry_1
_geom_angle_site_symmetry_3
_geom_angle_publ_flag
C4 C1 N1 124.8(2) . . ?
C4 C1 C5 119.8(2) . . ?
N1 C1 C5 115.34(19) . . ?
O3 C2 N1 122.7(2) . . ?
O3 C2 N2 119.7(2) . . ?
N1 C2 N2 117.7(2) . . ?
O4 C3 N2 120.8(2) . . ?
O4 C3 C4 125.1(2) . . ?
N2 C3 C4 114.1(2) . . ?
C1 C4 C3 118.8(2) . . ?
C1 C4 H4 120.6 . . ?
C3 C4 H4 120.6 . . ?
O2 C5 O1 122.5(2) . . ?
O2 C5 C1 120.7(2) . . ?
O1 C5 C1 116.7(2) . . ?
N3 C6 C7 122.5(3) . . ?
N3 C6 H6 118.8 . . ?
C7 C6 H6 118.8 . . ?
C8 C7 C6 119.1(3) . . ?
C8 C7 H7 120.5 . . ?
C6 C7 H7 120.5 . . ?
C7 C8 C9 119.2(3) . . ?
C7 C8 H8 120.4 . . ?
C9 C8 H8 120.4 . . ?
C8 C9 C10 119.8(3) . . ?
C8 C9 H9 120.1 . . ?
C10 C9 H9 120.1 . . ?
N3 C10 C9 121.0(2) . . ?
N3 C10 C11 117.9(2) . . ?
C9 C10 C11 121.1(2) . . ?
C10 C11 C12 113.5(2) . . ?
C10 C11 H11A 108.9 . . ?
C12 C11 H11A 108.9 . . ?
C10 C11 H11B 108.9 . . ?
C12 C11 H11B 108.9 . . ?
H11A C11 H11B 107.7 . . ?
N4 C12 C11 110.9(2) . . ?
N4 C12 H12A 109.5 . . ?
C11 C12 H12A 109.5 . . ?
N4 C12 H12B 109.5 . . ?
C11 C12 H12B 109.5 . . ?
H12A C12 H12B 108.0 . . ?
C2 N1 C1 118.73(18) . . ?
C2 N1 Cd1 124.68(15) . . ?
C1 N1 Cd1 115.16(14) . . ?
C2 N2 C3 125.9(2) . . ?
C2 N2 H2 117.1 . . ?
C3 N2 H2 117.1 . . ?
C10 N3 C6 118.5(2) . . ?
C10 N3 Cd1 121.38(16) . . ?
C6 N3 Cd1 119.42(18) . . ?
C12 N4 Cd1 119.66(15) . . ?
C12 N4 H4A 107.4 . . ?
Cd1 N4 H4A 107.4 . . ?
C12 N4 H4B 107.4 . . ?
Cd1 N4 H4B 107.4 . . ?
H4A N4 H4B 106.9 . . ?
C5 O1 Cd1 99.33(14) . 4_565 ?
C5 O1 Cd1 116.30(14) . . ?
Cd1 O1 Cd1 144.34(8) 4_565 . ?
C5 O2 Cd1 84.93(14) . 4_565 ?
N1 Cd1 O1 102.83(7) . 4_566 y
N1 Cd1 N4 157.08(7) . . y
O1 Cd1 N4 93.55(7) 4_566 . y
N1 Cd1 O1 72.37(6) . . y
O1 Cd1 O1 150.14(8) 4_566 . y
N4 Cd1 O1 85.43(7) . . y
N1 Cd1 N3 103.71(7) . . y
O1 Cd1 N3 103.53(7) 4_566 . y
N4 Cd1 N3 87.61(7) . . y
O1 Cd1 N3 106.24(7) . . y
N1 Cd1 O2 94.27(7) . 4_566 y
O1 Cd1 O2 52.85(6) 4_566 4_566 y
N4 Cd1 O2 82.84(7) . 4_566 y
O1 Cd1 O2 97.55(6) . 4_566 y
N3 Cd1 O2 153.55(7) . 4_566 y

loop_
_geom_bond_atom_site_label_1
_geom_bond_atom_site_label_2
_geom_bond_distance
_geom_bond_site_symmetry_2
_geom_bond_publ_flag
C1 C4 1.353(3) . ?
C1 N1 1.360(3) . ?
C1 C5 1.517(3) . ?
C2 O3 1.240(3) . ?
C2 N1 1.355(3) . ?
C2 N2 1.381(3) . ?
C3 O4 1.232(3) . ?
C3 N2 1.384(3) . ?
C3 C4 1.433(3) . ?
C4 H4 0.9300 . ?
C5 O2 1.228(3) . ?
C5 O1 1.276(3) . ?
C6 N3 1.344(3) . ?
C6 C7 1.374(4) . ?
C6 H6 0.9300 . ?
C7 C8 1.361(5) . ?
C7 H7 0.9300 . ?
C8 C9 1.370(5) . ?
C8 H8 0.9300 . ?
C9 C10 1.388(4) . ?
C9 H9 0.9300 . ?
C10 N3 1.340(3) . ?
C10 C11 1.503(4) . ?
C11 C12 1.528(4) . ?
C11 H11A 0.9700 . ?
C11 H11B 0.9700 . ?
C12 N4 1.468(3) . ?
C12 H12A 0.9700 . ?
C12 H12B 0.9700 . ?
N1 Cd1 2.2379(18) . y
N2 H2 0.8600 . ?
N3 Cd1 2.300(2) . y
N4 Cd1 2.290(2) . y
N4 H4A 0.9000 . ?
N4 H4B 0.9000 . ?
O1 Cd1 2.2781(17) 4_565 y
O1 Cd1 2.2960(17) . y
O2 Cd1 2.6115(18) 4_565 y
Cd1 O1 2.2781(17) 4_566 y
Cd1 O2 2.6115(18) 4_566 y

loop_
_geom_hbond_atom_site_label_D
_geom_hbond_atom_site_label_H
_geom_hbond_atom_site_label_A
_geom_hbond_distance_DH
_geom_hbond_distance_HA
_geom_hbond_distance_DA
_geom_hbond_angle_DHA
_geom_hbond_site_symmetry_A
N2 H2 O3 0.86 2.14 2.997(3) 171.6 3_557
N4 H4A O3 0.90 2.43 3.054(3) 126.6 4_565
N4 H4B O4 0.90 2.02 2.881(3) 161.0 2_556

loop_
_geom_torsion_atom_site_label_1
_geom_torsion_atom_site_label_2
_geom_torsion_atom_site_label_3
_geom_torsion_atom_site_label_4
_geom_torsion
_geom_torsion_site_symmetry_1
_geom_torsion_site_symmetry_2
_geom_torsion_site_symmetry_3
_geom_torsion_site_symmetry_4
_geom_torsion_publ_flag
N1 C1 C4 C3 -1.9(3) . . . . ?
C5 C1 C4 C3 175.4(2) . . . . ?
O4 C3 C4 C1 179.7(2) . . . . ?
N2 C3 C4 C1 -0.9(3) . . . . ?
C4 C1 C5 O2 -5.5(3) . . . . ?
N1 C1 C5 O2 172.1(2) . . . . ?
C4 C1 C5 O1 176.8(2) . . . . ?
N1 C1 C5 O1 -5.6(3) . . . . ?
N3 C6 C7 C8 -0.2(5) . . . . ?
C6 C7 C8 C9 -0.6(5) . . . . ?
C7 C8 C9 C10 0.4(5) . . . . ?
C8 C9 C10 N3 0.5(5) . . . . ?
C8 C9 C10 C11 -178.7(3) . . . . ?
N3 C10 C11 C12 -69.7(3) . . . . ?
C9 C10 C11 C12 109.5(3) . . . . ?
C10 C11 C12 N4 81.4(3) . . . . ?
O3 C2 N1 C1 177.1(2) . . . . ?
N2 C2 N1 C1 -2.0(3) . . . . ?
O3 C2 N1 Cd1 -17.3(3) . . . . ?
N2 C2 N1 Cd1 163.62(15) . . . . ?
C4 C1 N1 C2 3.5(3) . . . . ?
C5 C1 N1 C2 -173.93(19) . . . . ?
C4 C1 N1 Cd1 -163.49(18) . . . . ?
C5 C1 N1 Cd1 19.1(2) . . . . ?
O3 C2 N2 C3 180.0(2) . . . . ?
N1 C2 N2 C3 -0.8(3) . . . . ?
O4 C3 N2 C2 -178.3(2) . . . . ?
C4 C3 N2 C2 2.3(3) . . . . ?
C9 C10 N3 C6 -1.3(4) . . . . ?
C11 C10 N3 C6 177.9(2) . . . . ?
C9 C10 N3 Cd1 -171.7(2) . . . . ?
C11 C10 N3 Cd1 7.6(3) . . . . ?
C7 C6 N3 C10 1.1(4) . . . . ?
C7 C6 N3 Cd1 171.7(2) . . . . ?
C11 C12 N4 Cd1 -29.3(3) . . . . ?
O2 C5 O1 Cd1 -6.5(3) . . . 4_565 ?
C1 C5 O1 Cd1 171.19(16) . . . 4_565 ?
O2 C5 O1 Cd1 171.87(18) . . . . ?
C1 C5 O1 Cd1 -10.5(3) . . . . ?
O1 C5 O2 Cd1 5.6(2) . . . 4_565 ?
C1 C5 O2 Cd1 -171.98(19) . . . 4_565 ?
C2 N1 Cd1 O1 -34.54(19) . . . 4_566 ?
C1 N1 Cd1 O1 131.58(15) . . . 4_566 ?
C2 N1 Cd1 N4 -169.09(18) . . . . ?
C1 N1 Cd1 N4 -3.0(3) . . . . ?
C2 N1 Cd1 O1 176.04(19) . . . . ?
C1 N1 Cd1 O1 -17.84(15) . . . . ?
C2 N1 Cd1 N3 73.07(19) . . . . ?
C1 N1 Cd1 N3 -120.81(16) . . . . ?
C2 N1 Cd1 O2 -87.38(18) . . . 4_566 ?
C1 N1 Cd1 O2 78.74(16) . . . 4_566 ?
C12 N4 Cd1 N1 -133.7(2) . . . . ?
C12 N4 Cd1 O1 90.46(19) . . . 4_566 ?
C12 N4 Cd1 O1 -119.46(19) . . . . ?
C12 N4 Cd1 N3 -12.96(19) . . . . ?
C12 N4 Cd1 O2 142.32(19) . . . 4_566 ?
C5 O1 Cd1 N1 15.18(16) . . . . ?
Cd1 O1 Cd1 N1 -167.60(18) 4_565 . . . ?
C5 O1 Cd1 O1 -69.90(13) . . . 4_566 ?
Cd1 O1 Cd1 O1 107.3(2) 4_565 . . 4_566 ?
C5 O1 Cd1 N4 -159.07(18) . . . . ?
Cd1 O1 Cd1 N4 18.16(16) 4_565 . . . ?
C5 O1 Cd1 N3 114.76(17) . . . . ?
Cd1 O1 Cd1 N3 -68.02(17) 4_565 . . . ?
C5 O1 Cd1 O2 -76.92(17) . . . 4_566 ?
Cd1 O1 Cd1 O2 100.30(16) 4_565 . . 4_566 ?
C10 N3 Cd1 N1 -174.44(19) . . . . ?
C6 N3 Cd1 N1 15.2(2) . . . . ?
C10 N3 Cd1 O1 -67.4(2) . . . 4_566 ?
C6 N3 Cd1 O1 122.3(2) . . . 4_566 ?
C10 N3 Cd1 N4 25.7(2) . . . . ?
C6 N3 Cd1 N4 -144.6(2) . . . . ?
C10 N3 Cd1 O1 110.3(2) . . . . ?
C6 N3 Cd1 O1 -60.1(2) . . . . ?
C10 N3 Cd1 O2 -43.0(3) . . . 4_566 ?
C6 N3 Cd1 O2 146.73(19) . . . 4_566 ?
